data_4031713
loop_
_publ_author_name
'Li, Chunli'
'Wu, Longlong'
'Xu, Wan'
'Song, Jinsheng'
'Shi, Jianwu'
'Yu, Panpan'
'Kan, Yuhe'
'Wang, Hua'

_publ_section_title
;
 Silicon Spiro Double Helicene-like Compounds Based on
 Dithieno[2,3-b:3',2'-d]thiophene: Syntheses and Crystal Structures.
;
_journal_issue 21
_journal_name_full 'The Journal of organic chemistry'
_journal_page_first 11156
_journal_page_last 11161
_journal_paper_doi 10.1021/acs.joc.5b01910
_journal_volume 80
_journal_year 2015
_chemical_formula_sum 'C46.5 H42.5 Cl7.5 S14 Si5'
_chemical_formula_weight 1456.47
_chemical_name_systematic
; 
 ? 
;
_space_group_IT_number 14
_symmetry_cell_setting monoclinic
_symmetry_space_group_name_Hall '-P 2ybc'
_symmetry_space_group_name_H-M 'P 1 21/c 1'
_atom_sites_solution_hydrogens geom
_atom_sites_solution_primary direct
_atom_sites_solution_secondary difmap
_audit_creation_method SHELXL-97
_cell_angle_alpha 90.00
_cell_angle_beta 93.949(3)
_cell_angle_gamma 90.00
_cell_formula_units_Z 8
_cell_length_a 21.032(3)
_cell_length_b 29.029(5)
_cell_length_c 21.783(3)
_cell_measurement_reflns_used 6485
_cell_measurement_temperature 296(2)
_cell_measurement_theta_max 19.41
_cell_measurement_theta_min 2.17
_cell_volume 13268(3)
_computing_cell_refinement 'Bruker SAINT'
_computing_data_collection 'Bruker APEX2'
_computing_data_reduction 'Bruker SAINT'
_computing_molecular_graphics 'Bruker SHELXTL'
_computing_publication_material 'Bruker SHELXTL'
_computing_structure_refinement 'SHELXL-97 (Sheldrick, 2008)'
_computing_structure_solution 'SHELXS-97 (Sheldrick, 2008)'
_diffrn_ambient_temperature 296(2)
_diffrn_measured_fraction_theta_full 0.999
_diffrn_measured_fraction_theta_max 0.999
_diffrn_measurement_device_type 'Bruker APEX-II CCD'
_diffrn_measurement_method '\f and \w scans'
_diffrn_radiation_monochromator graphite
_diffrn_radiation_source 'fine-focus sealed tube'
_diffrn_radiation_type MoK\a
_diffrn_radiation_wavelength 0.71073
_diffrn_reflns_av_R_equivalents 0.0906
_diffrn_reflns_av_sigmaI/netI 0.1210
_diffrn_reflns_limit_h_max 25
_diffrn_reflns_limit_h_min -20
_diffrn_reflns_limit_k_max 34
_diffrn_reflns_limit_k_min -33
_diffrn_reflns_limit_l_max 25
_diffrn_reflns_limit_l_min -25
_diffrn_reflns_number 67500
_diffrn_reflns_theta_full 25.00
_diffrn_reflns_theta_max 25.00
_diffrn_reflns_theta_min 1.69
_exptl_absorpt_coefficient_mu 0.883
_exptl_absorpt_correction_T_max 0.9408
_exptl_absorpt_correction_T_min 0.6665
_exptl_absorpt_correction_type multi-scan
_exptl_absorpt_process_details SADABS
_exptl_crystal_colour colorless
_exptl_crystal_density_diffrn 1.458
_exptl_crystal_density_method 'not measured'
_exptl_crystal_description block
_exptl_crystal_F_000 5944
_exptl_crystal_size_max 0.50
_exptl_crystal_size_mid 0.46
_exptl_crystal_size_min 0.07
_refine_diff_density_max 0.964
_refine_diff_density_min -0.988
_refine_diff_density_rms 0.096
_refine_ls_extinction_method none
_refine_ls_goodness_of_fit_ref 1.113
_refine_ls_hydrogen_treatment constr
_refine_ls_matrix_type full
_refine_ls_number_parameters 1315
_refine_ls_number_reflns 23325
_refine_ls_number_restraints 30
_refine_ls_restrained_S_all 1.118
_refine_ls_R_factor_all 0.2095
_refine_ls_R_factor_gt 0.0925
_refine_ls_shift/su_max 0.000
_refine_ls_shift/su_mean 0.000
_refine_ls_structure_factor_coef Fsqd
_refine_ls_weighting_details 'calc w=1/[\s^2^(Fo^2^)+(0.0300P)^2^+60.2136P] where P=(Fo^2^+2Fc^2^)/3'
_refine_ls_weighting_scheme calc
_refine_ls_wR_factor_gt 0.1852
_refine_ls_wR_factor_ref 0.2344
_reflns_number_gt 9544
_reflns_number_total 23325
_reflns_threshold_expression >2sigma(I)
_cod_data_source_file jo5b01910_si_004.cif
_cod_data_source_block 1
_cod_depositor_comments
;
The following automatic conversions were performed:

'_symmetry_cell_setting' value 'Monoclinic' changed to 'monoclinic'
according to
/usr/data/users/saulius/crontab/automatic-downloads/rss-feeds/ACS/lib/dictionaries/cif_core.dic
dictionary named 'cif_core.dic' version 2.4.2 from 2011-04-26.

'_exptl_absorpt_correction_type' value 'Multi-scan' changed to
'multi-scan' according to
/usr/data/users/saulius/crontab/automatic-downloads/rss-feeds/ACS/lib/dictionaries/cif_core.dic
dictionary named 'cif_core.dic' version 2.4.2 from 2011-04-26.

Automatic conversion script
Id: cif_fix_values 3271 2015-04-21 07:52:19Z andrius 

 Adding full bibliography for 4031713--4031715.cif.
;
_cod_original_sg_symbol_H-M 'P2(1)/c  '
_cod_database_code 4031713

loop_
_symmetry_equiv_pos_as_xyz
'x, y, z'
'-x, y+1/2, -z+1/2'
'-x, -y, -z'
'x, -y-1/2, z-1/2'

loop_
_atom_site_label
_atom_site_type_symbol
_atom_site_fract_x
_atom_site_fract_y
_atom_site_fract_z
_atom_site_U_iso_or_equiv
_atom_site_adp_type
_atom_site_occupancy
_atom_site_symmetry_multiplicity
_atom_site_calc_flag
_atom_site_refinement_flags
Si1 Si 0.41917(10) 0.70860(8) 0.46759(10) 0.0419(6) Uani 1 1 d .
Si2 Si 0.55118(17) 0.59479(13) 0.25419(15) 0.0911(11) Uani 1 1 d U
Si3 Si 0.45997(19) 0.93346(11) 0.43169(16) 0.0946(11) Uani 1 1 d .
Si4 Si 0.15944(14) 0.58954(11) 0.43245(16) 0.0803(9) Uani 1 1 d .
Si5 Si 0.55642(14) 0.70171(12) 0.74044(13) 0.0749(9) Uani 1 1 d .
Si6 Si 1.01314(10) 0.70905(8) 0.06991(10) 0.0380(5) Uani 1 1 d .
Si7 Si 1.25957(15) 0.57745(12) 0.11382(16) 0.0898(11) Uani 1 1 d .
Si8 Si 0.97425(18) 0.93580(11) 0.10777(16) 0.0904(11) Uani 1 1 d .
Si9 Si 0.87543(14) 0.69908(11) -0.20335(12) 0.0740(9) Uani 1 1 d .
Si10 Si 0.86238(18) 0.59894(13) 0.27489(17) 0.0977(11) Uani 1 1 d U
S1 S 0.65106(13) 0.66012(12) 0.32326(14) 0.0919(10) Uani 1 1 d .
S2 S 0.67605(13) 0.73546(12) 0.42559(15) 0.0936(10) Uani 1 1 d .
S3 S 0.59638(12) 0.78541(10) 0.52139(12) 0.0731(8) Uani 1 1 d .
S4 S 0.47348(13) 0.79689(9) 0.57262(11) 0.0694(7) Uani 1 1 d .
S5 S 0.35298(13) 0.78471(9) 0.62720(10) 0.0676(7) Uani 1 1 d .
S6 S 0.22203(12) 0.73389(10) 0.62458(11) 0.0735(8) Uani 1 1 d .
S7 S 0.15256(12) 0.65620(10) 0.54467(13) 0.0758(8) Uani 1 1 d .
S8 S 0.53075(15) 0.60041(11) 0.69136(15) 0.0943(10) Uani 1 1 d .
S9 S 0.47690(17) 0.53936(10) 0.58006(17) 0.1037(11) Uani 1 1 d .
S10 S 0.40846(14) 0.55674(9) 0.45054(15) 0.0844(9) Uani 1 1 d .
S11 S 0.35876(12) 0.62310(9) 0.36042(12) 0.0694(8) Uani 1 1 d .
S12 S 0.31035(13) 0.70017(10) 0.28715(11) 0.0756(8) Uani 1 1 d .
S13 S 0.31078(15) 0.80524(11) 0.26367(13) 0.0929(10) Uani 1 1 d .
S14 S 0.37413(16) 0.89224(10) 0.32551(14) 0.0944(10) Uani 1 1 d .
S15 S 0.77111(13) 0.66917(11) 0.20461(14) 0.0873(9) Uani 1 1 d .
S16 S 0.75639(12) 0.74599(11) 0.10290(14) 0.0844(9) Uani 1 1 d .
S17 S 0.84287(12) 0.79112(9) 0.00884(12) 0.0689(7) Uani 1 1 d .
S18 S 0.96881(13) 0.79753(9) -0.03796(11) 0.0664(7) Uani 1 1 d .
S19 S 1.08793(13) 0.77780(9) -0.09136(10) 0.0698(8) Uani 1 1 d .
S20 S 1.21591(13) 0.72209(11) -0.08335(12) 0.0836(9) Uani 1 1 d .
S21 S 1.27797(12) 0.64317(12) -0.00011(14) 0.0900(10) Uani 1 1 d .
S22 S 0.88759(16) 0.59921(10) -0.14645(14) 0.0920(10) Uani 1 1 d .
S23 S 0.93368(17) 0.54029(10) -0.03042(16) 0.1020(11) Uani 1 1 d .
S24 S 1.00534(15) 0.55856(9) 0.09756(14) 0.0809(9) Uani 1 1 d .
S25 S 1.06807(12) 0.62483(9) 0.18060(11) 0.0662(7) Uani 1 1 d .
S26 S 1.12128(13) 0.70164(10) 0.25023(11) 0.0732(8) Uani 1 1 d .
S27 S 1.12520(15) 0.80675(11) 0.27166(13) 0.0934(10) Uani 1 1 d .
S28 S 1.06181(17) 0.89376(10) 0.21072(15) 0.1006(11) Uani 1 1 d .
C4 C 0.5731(4) 0.6383(4) 0.3148(4) 0.068(3) Uani 1 1 d .
C5 C 0.5373(4) 0.6587(3) 0.3572(4) 0.058(3) Uani 1 1 d .
H5A H 0.4947 0.6511 0.3608 0.069 Uiso 1 1 calc R
C6 C 0.5695(4) 0.6925(3) 0.3955(4) 0.049(2) Uani 1 1 d .
C7 C 0.6319(4) 0.6953(4) 0.3813(4) 0.070(3) Uani 1 1 d .
C8 C 0.5549(4) 0.7227(3) 0.4442(4) 0.046(2) Uani 1 1 d .
C9 C 0.6089(4) 0.7470(3) 0.4635(4) 0.062(3) Uani 1 1 d .
C10 C 0.4995(4) 0.7346(3) 0.4775(3) 0.042(2) Uani 1 1 d .
C11 C 0.5170(4) 0.7673(3) 0.5203(4) 0.053(2) Uani 1 1 d .
C12 C 0.4013(4) 0.7683(3) 0.5690(4) 0.051(2) Uani 1 1 d .
C13 C 0.3752(4) 0.7349(3) 0.5304(3) 0.042(2) Uani 1 1 d .
C14 C 0.3131(4) 0.7224(3) 0.5481(4) 0.046(2) Uani 1 1 d .
C15 C 0.2966(4) 0.7475(3) 0.5990(4) 0.058(3) Uani 1 1 d .
C16 C 0.2636(4) 0.6909(3) 0.5283(4) 0.051(2) Uani 1 1 d .
C17 C 0.2127(4) 0.6932(3) 0.5659(4) 0.057(2) Uani 1 1 d .
C18 C 0.2505(4) 0.6579(3) 0.4815(4) 0.055(2) Uani 1 1 d .
H18A H 0.2786 0.6519 0.4513 0.066 Uiso 1 1 calc R
C19 C 0.1935(4) 0.6356(3) 0.4835(5) 0.067(3) Uani 1 1 d .
C20 C 0.1771(6) 0.6009(4) 0.3521(5) 0.123(5) Uani 1 1 d .
H20A H 0.2224 0.6008 0.3489 0.185 Uiso 1 1 calc R
H20B H 0.1601 0.6304 0.3396 0.185 Uiso 1 1 calc R
H20C H 0.1579 0.5773 0.3259 0.185 Uiso 1 1 calc R
C23 C 0.6289(6) 0.7275(5) 0.7127(6) 0.146(6) Uani 1 1 d .
H23A H 0.6607 0.7041 0.7093 0.219 Uiso 1 1 calc R
H23B H 0.6448 0.7507 0.7412 0.219 Uiso 1 1 calc R
H23C H 0.6191 0.7413 0.6731 0.219 Uiso 1 1 calc R
C24 C 0.4939(5) 0.7458(4) 0.7484(5) 0.104(4) Uani 1 1 d .
H24A H 0.4852 0.7612 0.7098 0.156 Uiso 1 1 calc R
H24B H 0.5084 0.7678 0.7792 0.156 Uiso 1 1 calc R
H24C H 0.4558 0.7312 0.7605 0.156 Uiso 1 1 calc R
C25 C 0.5732(7) 0.6714(5) 0.8148(5) 0.143(6) Uani 1 1 d .
H25A H 0.6059 0.6488 0.8105 0.215 Uiso 1 1 calc R
H25B H 0.5351 0.6565 0.8264 0.215 Uiso 1 1 calc R
H25C H 0.5872 0.6933 0.8459 0.215 Uiso 1 1 calc R
C26 C 0.5253(4) 0.6592(3) 0.6814(4) 0.064(3) Uani 1 1 d .
C27 C 0.4972(4) 0.6693(3) 0.6237(4) 0.057(2) Uani 1 1 d .
H27A H 0.4898 0.6992 0.6099 0.068 Uiso 1 1 calc R
C28 C 0.4806(4) 0.6296(3) 0.5870(4) 0.057(2) Uani 1 1 d .
C29 C 0.4966(5) 0.5900(4) 0.6183(5) 0.080(3) Uani 1 1 d .
C30 C 0.4461(5) 0.5723(3) 0.5192(5) 0.074(3) Uani 1 1 d .
C31 C 0.4510(4) 0.6196(3) 0.5275(4) 0.055(2) Uani 1 1 d .
C32 C 0.4233(4) 0.6451(3) 0.4763(4) 0.045(2) Uani 1 1 d .
C33 C 0.3984(4) 0.6147(3) 0.4317(4) 0.054(2) Uani 1 1 d .
C34 C 0.3792(4) 0.7183(3) 0.3900(4) 0.045(2) Uani 1 1 d .
C35 C 0.3546(4) 0.6825(3) 0.3547(4) 0.050(2) Uani 1 1 d .
C36 C 0.3648(4) 0.7616(3) 0.3588(4) 0.045(2) Uani 1 1 d .
C37 C 0.3278(4) 0.7561(3) 0.3055(4) 0.059(3) Uani 1 1 d .
C38 C 0.3803(4) 0.8094(3) 0.3686(4) 0.052(2) Uani 1 1 d .
C39 C 0.3545(5) 0.8354(4) 0.3202(4) 0.072(3) Uani 1 1 d .
C40 C 0.4175(4) 0.8378(3) 0.4111(4) 0.050(2) Uani 1 1 d .
H40A H 0.4387 0.8264 0.4468 0.060 Uiso 1 1 calc R
C41 C 0.4189(5) 0.8824(4) 0.3949(4) 0.072(3) Uani 1 1 d .
C42 C 0.3988(8) 0.9793(5) 0.4369(7) 0.167(7) Uani 1 1 d .
H42A H 0.3830 0.9882 0.3963 0.250 Uiso 1 1 calc R
H42B H 0.4176 1.0055 0.4580 0.250 Uiso 1 1 calc R
H42C H 0.3643 0.9679 0.4592 0.250 Uiso 1 1 calc R
C43 C 0.5213(8) 0.9554(5) 0.3821(7) 0.171(7) Uani 1 1 d .
H43A H 0.5538 0.9325 0.3788 0.257 Uiso 1 1 calc R
H43B H 0.5399 0.9830 0.3999 0.257 Uiso 1 1 calc R
H43C H 0.5019 0.9622 0.3420 0.257 Uiso 1 1 calc R
C48 C 0.8466(5) 0.6446(3) 0.2166(4) 0.070(3) Uani 1 1 d .
C49 C 0.8870(4) 0.6636(3) 0.1764(4) 0.055(2) Uani 1 1 d .
H49A H 0.9291 0.6541 0.1747 0.066 Uiso 1 1 calc R
C50 C 0.8598(4) 0.6984(3) 0.1381(4) 0.047(2) Uani 1 1 d .
C51 C 0.7958(4) 0.7045(3) 0.1486(4) 0.064(3) Uani 1 1 d .
C52 C 0.8775(4) 0.7286(3) 0.0886(4) 0.044(2) Uani 1 1 d .
C53 C 0.8265(4) 0.7549(3) 0.0671(4) 0.060(3) Uani 1 1 d .
C54 C 0.9339(4) 0.7377(3) 0.0570(3) 0.0393(19) Uani 1 1 d .
C55 C 0.9206(4) 0.7702(3) 0.0129(4) 0.048(2) Uani 1 1 d .
C56 C 1.0374(4) 0.7650(3) -0.0341(4) 0.048(2) Uani 1 1 d .
C57 C 1.0601(4) 0.7313(3) 0.0069(4) 0.042(2) Uani 1 1 d .
C58 C 1.1420(4) 0.7380(3) -0.0602(4) 0.060(3) Uani 1 1 d .
C59 C 1.1220(4) 0.7153(3) -0.0097(4) 0.049(2) Uani 1 1 d .
C60 C 1.1692(4) 0.6825(4) 0.0112(4) 0.057(3) Uani 1 1 d .
C61 C 1.2205(4) 0.6822(3) -0.0239(4) 0.063(3) Uani 1 1 d .
C62 C 1.1772(4) 0.6489(3) 0.0593(4) 0.063(3) Uani 1 1 d .
H62A H 1.1467 0.6441 0.0876 0.076 Uiso 1 1 calc R
C63 C 1.2329(4) 0.6242(4) 0.0608(5) 0.073(3) Uani 1 1 d .
C65 C 1.2621(7) 0.6000(4) 0.1928(5) 0.127(5) Uani 1 1 d .
H65A H 1.2930 0.6244 0.1972 0.191 Uiso 1 1 calc R
H65B H 1.2739 0.5758 0.2213 0.191 Uiso 1 1 calc R
H65C H 1.2209 0.6117 0.2011 0.191 Uiso 1 1 calc R
C67 C 0.9397(6) 0.7414(4) -0.2119(6) 0.126(5) Uani 1 1 d .
H67A H 0.9766 0.7260 -0.2255 0.189 Uiso 1 1 calc R
H67B H 0.9503 0.7560 -0.1731 0.189 Uiso 1 1 calc R
H67C H 0.9255 0.7642 -0.2417 0.189 Uiso 1 1 calc R
C68 C 0.8619(7) 0.6672(5) -0.2765(5) 0.149(6) Uani 1 1 d .
H68A H 0.8289 0.6447 -0.2726 0.223 Uiso 1 1 calc R
H68B H 0.9005 0.6519 -0.2859 0.223 Uiso 1 1 calc R
H68C H 0.8492 0.6883 -0.3089 0.223 Uiso 1 1 calc R
C69 C 0.8039(6) 0.7284(5) -0.1775(6) 0.160(7) Uani 1 1 d .
H69A H 0.7706 0.7062 -0.1735 0.240 Uiso 1 1 calc R
H69B H 0.7898 0.7513 -0.2071 0.240 Uiso 1 1 calc R
H69C H 0.8141 0.7428 -0.1384 0.240 Uiso 1 1 calc R
C70 C 0.9024(4) 0.6581(3) -0.1404(4) 0.063(3) Uani 1 1 d .
C71 C 0.9318(4) 0.6679(3) -0.0840(4) 0.053(2) Uani 1 1 d .
H71A H 0.9436 0.6976 -0.0720 0.064 Uiso 1 1 calc R
C72 C 0.9426(4) 0.6298(3) -0.0458(4) 0.055(2) Uani 1 1 d .
C73 C 0.9214(5) 0.5905(4) -0.0731(5) 0.077(3) Uani 1 1 d .
C74 C 0.9716(4) 0.6204(3) 0.0150(4) 0.054(2) Uani 1 1 d .
C75 C 0.9694(5) 0.5743(3) 0.0262(5) 0.073(3) Uani 1 1 d .
C76 C 1.0046(4) 0.6458(3) 0.0648(4) 0.042(2) Uani 1 1 d .
C77 C 1.0247(4) 0.6161(3) 0.1106(4) 0.051(2) Uani 1 1 d .
C78 C 1.0516(3) 0.7194(3) 0.1483(3) 0.041(2) Uani 1 1 d .
C79 C 1.0760(4) 0.6843(3) 0.1842(3) 0.049(2) Uani 1 1 d .
C80 C 1.0688(4) 0.7631(3) 0.1777(4) 0.050(2) Uani 1 1 d .
C81 C 1.1056(4) 0.7576(3) 0.2321(4) 0.061(3) Uani 1 1 d .
C82 C 1.0809(5) 0.8373(3) 0.2157(5) 0.071(3) Uani 1 1 d .
C83 C 1.0538(4) 0.8105(3) 0.1687(4) 0.053(2) Uani 1 1 d .
C84 C 1.0158(4) 0.8393(3) 0.1270(4) 0.056(2) Uani 1 1 d .
H84A H 0.9933 0.8279 0.0920 0.067 Uiso 1 1 calc R
C85 C 1.0151(5) 0.8850(3) 0.1429(4) 0.068(3) Uani 1 1 d .
C86 C 0.9282(7) 0.9641(5) 0.1695(6) 0.150(6) Uani 1 1 d .
H86A H 0.8950 0.9438 0.1810 0.225 Uiso 1 1 calc R
H86B H 0.9096 0.9923 0.1539 0.225 Uiso 1 1 calc R
H86C H 0.9565 0.9706 0.2049 0.225 Uiso 1 1 calc R
C87 C 0.9218(6) 0.9170(4) 0.0413(6) 0.131(5) Uani 1 1 d .
H87A H 0.8902 0.8962 0.0549 0.196 Uiso 1 1 calc R
H87B H 0.9467 0.9017 0.0121 0.196 Uiso 1 1 calc R
H87C H 0.9011 0.9433 0.0223 0.196 Uiso 1 1 calc R
C88 C 1.0387(7) 0.9774(4) 0.0875(6) 0.139(6) Uani 1 1 d .
H88A H 1.0625 0.9644 0.0557 0.208 Uiso 1 1 calc R
H88B H 1.0668 0.9832 0.1233 0.208 Uiso 1 1 calc R
H88C H 1.0196 1.0058 0.0733 0.208 Uiso 1 1 calc R
C89 C 0.8486(10) 0.4227(7) 0.0955(8) 0.178(8) Uani 1 1 d .
H89A H 0.8286 0.4052 0.0608 0.214 Uiso 1 1 calc R
Cl1 Cl 0.8504(7) 0.4736(3) 0.0749(5) 0.496(10) Uani 1 1 d .
Cl2 Cl 0.8058(3) 0.4120(2) 0.1566(3) 0.203(2) Uani 1 1 d .
Cl3 Cl 0.9200(3) 0.3989(4) 0.1123(4) 0.336(6) Uani 1 1 d .
Cl4 Cl 0.3395(3) 0.8904(2) 0.1476(3) 0.192(2) Uani 1 1 d .
Cl6 Cl 0.2896(4) 0.9757(3) 0.1082(3) 0.270(3) Uani 1 1 d .
Cl5 Cl 0.2285(4) 0.9206(3) 0.1903(4) 0.313(5) Uani 1 1 d .
C22 C 0.0719(5) 0.5894(5) 0.4358(8) 0.161(7) Uani 1 1 d .
H22A H 0.0613 0.5832 0.4772 0.241 Uiso 1 1 calc R
H22B H 0.0537 0.5661 0.4088 0.241 Uiso 1 1 calc R
H22C H 0.0552 0.6190 0.4232 0.241 Uiso 1 1 calc R
C64 C 1.1984(7) 0.5293(4) 0.1095(8) 0.181(8) Uani 1 1 d .
H64A H 1.1956 0.5163 0.0689 0.271 Uiso 1 1 calc R
H64B H 1.1576 0.5414 0.1185 0.271 Uiso 1 1 calc R
H64C H 1.2110 0.5059 0.1390 0.271 Uiso 1 1 calc R
C44 C 0.4927(8) 0.9151(4) 0.5100(6) 0.161(7) Uani 1 1 d .
H44A H 0.5245 0.8917 0.5060 0.241 Uiso 1 1 calc R
H44B H 0.4589 0.9030 0.5327 0.241 Uiso 1 1 calc R
H44C H 0.5117 0.9411 0.5314 0.241 Uiso 1 1 calc R
C21 C 0.1942(7) 0.5342(4) 0.4584(7) 0.147(6) Uani 1 1 d .
H21A H 0.2396 0.5353 0.4562 0.221 Uiso 1 1 calc R
H21B H 0.1768 0.5099 0.4325 0.221 Uiso 1 1 calc R
H21C H 0.1843 0.5286 0.5001 0.221 Uiso 1 1 calc R
C1 C 0.5994(10) 0.6014(8) 0.1894(10) 0.250(10) Uani 1 1 d U
H1A H 0.6431 0.5950 0.2021 0.374 Uiso 1 1 calc R
H1B H 0.5956 0.6323 0.1742 0.374 Uiso 1 1 calc R
H1C H 0.5850 0.5803 0.1575 0.374 Uiso 1 1 calc R
C90 C 0.2774(9) 0.9206(6) 0.1330(10) 0.183(8) Uani 1 1 d .
H90A H 0.2538 0.9051 0.0986 0.219 Uiso 1 1 calc R
C45 C 0.8403(13) 0.6205(8) 0.3492(7) 0.325(17) Uani 1 1 d .
H45A H 0.8484 0.5972 0.3800 0.487 Uiso 1 1 calc R
H45B H 0.7959 0.6284 0.3466 0.487 Uiso 1 1 calc R
H45C H 0.8652 0.6474 0.3603 0.487 Uiso 1 1 calc R
Cl15 Cl 0.6570(4) 0.6422(3) 0.5594(4) 0.289(4) Uani 1 1 d .
Cl14 Cl 0.7389(3) 0.5948(3) 0.4876(4) 0.302(4) Uani 1 1 d .
Cl9 Cl 0.7609(5) 0.6559(3) -0.0289(4) 0.327(5) Uani 1 1 d .
Cl12 Cl 0.6957(5) 0.9358(4) 0.2828(4) 0.382(7) Uani 1 1 d .
Cl13 Cl 0.6183(4) 0.5683(3) 0.4897(6) 0.381(6) Uani 1 1 d .
Cl11 Cl 0.6463(5) 0.9975(3) 0.2057(6) 0.410(8) Uani 1 1 d .
Cl8 Cl 0.7501(14) 0.5984(5) 0.0579(5) 0.639(16) Uani 1 1 d .
Cl10 Cl 0.7579(6) 0.9678(6) 0.1943(10) 0.679(16) Uani 1 1 d .
Cl7 Cl 0.6941(6) 0.5834(5) -0.0314(10) 0.591(13) Uani 1 1 d .
C93 C 0.6672(10) 0.6037(8) 0.5060(14) 0.292(17) Uani 1 1 d .
H93A H 0.6553 0.6241 0.4712 0.350 Uiso 1 1 calc R
C2 C 0.4710(8) 0.6091(7) 0.2210(8) 0.220(10) Uani 1 1 d .
H2A H 0.4584 0.5872 0.1894 0.329 Uiso 1 1 calc R
H2B H 0.4712 0.6395 0.2036 0.329 Uiso 1 1 calc R
H2C H 0.4414 0.6080 0.2526 0.329 Uiso 1 1 calc R
C66 C 1.3393(7) 0.5574(7) 0.0976(8) 0.216(10) Uani 1 1 d .
H66A H 1.3686 0.5828 0.1006 0.323 Uiso 1 1 calc R
H66B H 1.3381 0.5447 0.0568 0.323 Uiso 1 1 calc R
H66C H 1.3530 0.5341 0.1269 0.323 Uiso 1 1 calc R
C92 C 0.6960(12) 0.9456(9) 0.2125(12) 0.246(12) Uani 1 1 d .
H92A H 0.6808 0.9200 0.1860 0.295 Uiso 1 1 calc R
C91 C 0.7815(16) 0.6007(11) 0.005(2) 0.37(3) Uani 1 1 d .
H91A H 0.8206 0.5837 -0.0021 0.440 Uiso 1 1 calc R
C3 C 0.5450(17) 0.5411(6) 0.2876(9) 0.42(3) Uani 1 1 d .
H3A H 0.5858 0.5321 0.3064 0.637 Uiso 1 1 calc R
H3B H 0.5313 0.5190 0.2567 0.637 Uiso 1 1 calc R
H3C H 0.5145 0.5423 0.3184 0.637 Uiso 1 1 calc R
C47 C 0.9417(12) 0.5862(9) 0.2816(12) 0.318(14) Uani 1 1 d U
H47A H 0.9541 0.5732 0.2437 0.478 Uiso 1 1 calc R
H47B H 0.9500 0.5643 0.3143 0.478 Uiso 1 1 calc R
H47C H 0.9657 0.6138 0.2906 0.478 Uiso 1 1 calc R
C46 C 0.8061(13) 0.5539(10) 0.2558(14) 0.360(17) Uani 1 1 d U
H46A H 0.8157 0.5400 0.2175 0.540 Uiso 1 1 calc R
H46B H 0.7638 0.5666 0.2519 0.540 Uiso 1 1 calc R
H46C H 0.8086 0.5311 0.2877 0.540 Uiso 1 1 calc R

loop_
_atom_site_aniso_label
_atom_site_aniso_U_11
_atom_site_aniso_U_22
_atom_site_aniso_U_33
_atom_site_aniso_U_23
_atom_site_aniso_U_13
_atom_site_aniso_U_12
Si1 0.0398(14) 0.0492(15) 0.0378(13) -0.0072(11) 0.0104(11) -0.0026(11)
Si2 0.095(2) 0.113(3) 0.068(2) -0.0292(19) 0.0283(19) 0.000(2)
Si3 0.137(3) 0.065(2) 0.080(2) -0.0074(18) 0.004(2) -0.024(2)
Si4 0.0619(19) 0.070(2) 0.109(3) 0.0115(18) 0.0069(18) -0.0096(16)
Si5 0.069(2) 0.106(3) 0.0490(17) 0.0065(16) -0.0016(15) 0.0029(18)
Si6 0.0376(13) 0.0452(14) 0.0319(12) 0.0043(10) 0.0071(10) 0.0014(11)
Si7 0.065(2) 0.104(3) 0.098(3) -0.037(2) -0.0140(18) 0.0249(18)
Si8 0.123(3) 0.064(2) 0.084(2) 0.0044(18) 0.010(2) 0.0188(19)
Si9 0.070(2) 0.105(2) 0.0462(16) -0.0033(16) -0.0034(14) 0.0034(17)
Si10 0.0989(14) 0.0995(14) 0.0957(14) 0.0076(9) 0.0130(9) -0.0032(9)
S1 0.0593(18) 0.134(3) 0.087(2) -0.0173(19) 0.0363(16) 0.0022(17)
S2 0.0471(17) 0.134(3) 0.101(2) -0.014(2) 0.0156(16) -0.0259(17)
S3 0.0630(17) 0.086(2) 0.0686(17) -0.0145(15) -0.0065(14) -0.0258(14)
S4 0.0854(19) 0.0705(18) 0.0523(15) -0.0201(13) 0.0044(14) -0.0154(15)
S5 0.0844(19) 0.0796(19) 0.0396(13) -0.0119(13) 0.0092(13) 0.0258(15)
S6 0.0653(17) 0.110(2) 0.0480(15) 0.0102(15) 0.0251(13) 0.0309(15)
S7 0.0508(16) 0.099(2) 0.0810(19) 0.0256(16) 0.0257(14) 0.0088(14)
S8 0.103(2) 0.087(2) 0.091(2) 0.0247(18) -0.0134(19) 0.0162(18)
S9 0.125(3) 0.0542(19) 0.130(3) 0.0094(18) -0.008(2) 0.0164(18)
S10 0.092(2) 0.0506(17) 0.110(2) -0.0225(16) 0.0056(18) -0.0024(15)
S11 0.0717(18) 0.0703(18) 0.0664(17) -0.0280(14) 0.0062(14) -0.0178(14)
S12 0.0764(19) 0.103(2) 0.0456(15) -0.0119(14) -0.0069(13) -0.0306(16)
S13 0.100(2) 0.109(2) 0.0645(18) 0.0088(17) -0.0319(17) -0.0147(19)
S14 0.120(3) 0.076(2) 0.084(2) 0.0164(17) -0.0175(19) -0.0042(18)
S15 0.0630(18) 0.117(3) 0.086(2) 0.0128(18) 0.0372(16) -0.0087(16)
S16 0.0420(15) 0.118(3) 0.094(2) 0.0130(18) 0.0110(15) 0.0196(15)
S17 0.0603(16) 0.0760(18) 0.0686(17) 0.0153(14) -0.0083(13) 0.0183(14)
S18 0.0836(19) 0.0645(17) 0.0517(15) 0.0222(13) 0.0086(13) 0.0027(14)
S19 0.087(2) 0.088(2) 0.0360(13) 0.0025(13) 0.0179(13) -0.0289(16)
S20 0.0628(18) 0.137(3) 0.0543(17) -0.0247(17) 0.0296(14) -0.0338(17)
S21 0.0468(16) 0.140(3) 0.085(2) -0.0473(19) 0.0148(15) 0.0022(17)
S22 0.111(2) 0.084(2) 0.077(2) -0.0250(17) -0.0220(18) -0.0101(18)
S23 0.137(3) 0.0512(18) 0.113(3) -0.0096(17) -0.024(2) -0.0106(18)
S24 0.107(2) 0.0473(16) 0.087(2) 0.0140(14) -0.0015(17) 0.0041(15)
S25 0.0755(18) 0.0679(18) 0.0546(15) 0.0154(13) -0.0003(13) 0.0180(14)
S26 0.0774(19) 0.097(2) 0.0425(14) -0.0008(14) -0.0137(13) 0.0258(16)
S27 0.105(2) 0.102(2) 0.0684(19) -0.0220(17) -0.0334(17) 0.0083(19)
S28 0.130(3) 0.073(2) 0.094(2) -0.0229(18) -0.026(2) -0.0002(19)
C4 0.059(6) 0.096(8) 0.052(6) -0.009(5) 0.014(5) 0.005(6)
C5 0.044(5) 0.087(7) 0.045(5) 0.004(5) 0.020(5) 0.009(5)
C6 0.041(5) 0.064(6) 0.041(5) 0.001(5) 0.000(4) -0.003(4)
C7 0.052(6) 0.094(8) 0.063(7) -0.010(6) 0.013(5) 0.006(5)
C8 0.035(5) 0.059(6) 0.043(5) -0.002(4) -0.001(4) -0.008(4)
C9 0.040(6) 0.082(7) 0.061(6) -0.002(5) -0.002(5) -0.012(5)
C10 0.045(5) 0.048(5) 0.034(5) 0.006(4) 0.006(4) 0.003(4)
C11 0.056(6) 0.048(6) 0.052(6) 0.000(5) -0.004(5) -0.012(4)
C12 0.064(6) 0.060(6) 0.030(5) -0.004(4) 0.006(4) 0.017(5)
C13 0.047(5) 0.045(5) 0.034(5) -0.007(4) 0.009(4) 0.014(4)
C14 0.052(6) 0.053(6) 0.033(5) 0.006(4) 0.009(4) 0.015(5)
C15 0.059(6) 0.081(7) 0.037(5) 0.016(5) 0.022(5) 0.031(5)
C16 0.050(6) 0.059(6) 0.044(5) 0.013(5) 0.019(5) 0.015(5)
C17 0.051(6) 0.072(7) 0.051(6) 0.015(5) 0.013(5) 0.017(5)
C18 0.048(6) 0.061(6) 0.058(6) 0.009(5) 0.023(5) -0.003(5)
C19 0.054(6) 0.067(7) 0.080(7) 0.018(5) 0.017(5) 0.004(5)
C20 0.147(12) 0.129(11) 0.091(10) 0.014(8) -0.010(9) -0.040(9)
C23 0.099(10) 0.234(17) 0.109(11) -0.038(11) 0.032(9) -0.065(11)
C24 0.104(10) 0.120(10) 0.087(9) -0.029(8) -0.004(7) 0.006(8)
C25 0.198(16) 0.161(14) 0.066(9) 0.015(9) -0.023(9) 0.020(12)
C26 0.058(6) 0.070(7) 0.063(7) 0.011(5) 0.000(5) 0.008(5)
C27 0.052(6) 0.064(7) 0.056(6) 0.011(5) 0.011(5) 0.005(5)
C28 0.055(6) 0.061(7) 0.055(6) 0.013(5) 0.010(5) 0.011(5)
C29 0.080(8) 0.071(8) 0.087(8) 0.017(6) -0.002(6) 0.009(6)
C30 0.077(7) 0.049(7) 0.095(8) -0.004(6) 0.004(6) 0.004(5)
C31 0.053(6) 0.046(6) 0.067(7) 0.001(5) 0.013(5) 0.004(4)
C32 0.037(5) 0.052(6) 0.048(5) -0.008(5) 0.016(4) 0.000(4)
C33 0.043(5) 0.051(6) 0.068(6) -0.016(5) 0.016(5) -0.008(4)
C34 0.035(5) 0.066(6) 0.035(5) -0.012(5) 0.010(4) -0.009(4)
C35 0.039(5) 0.078(7) 0.035(5) -0.009(5) 0.009(4) -0.012(5)
C36 0.035(5) 0.065(7) 0.037(5) -0.002(5) 0.007(4) -0.004(4)
C37 0.051(6) 0.080(7) 0.046(6) 0.001(5) 0.009(5) -0.012(5)
C38 0.046(5) 0.074(7) 0.036(5) 0.006(5) 0.012(4) 0.007(5)
C39 0.078(7) 0.083(8) 0.052(6) 0.007(6) -0.011(5) -0.002(6)
C40 0.056(6) 0.059(6) 0.034(5) 0.003(5) 0.005(4) -0.004(5)
C41 0.082(8) 0.069(7) 0.063(7) -0.001(6) 0.000(6) -0.004(6)
C42 0.25(2) 0.096(11) 0.149(14) -0.031(10) -0.001(13) 0.044(12)
C43 0.211(18) 0.173(16) 0.136(14) -0.038(12) 0.056(12) -0.102(14)
C48 0.075(7) 0.074(7) 0.063(6) 0.018(5) 0.018(6) -0.010(6)
C49 0.049(6) 0.068(6) 0.049(6) 0.005(5) 0.007(5) -0.003(5)
C50 0.039(5) 0.063(6) 0.040(5) 0.002(5) 0.009(4) -0.002(4)
C51 0.040(6) 0.093(8) 0.060(6) 0.004(5) 0.012(5) -0.001(5)
C52 0.042(5) 0.045(5) 0.046(5) -0.004(4) 0.000(4) 0.004(4)
C53 0.042(6) 0.081(7) 0.057(6) 0.014(5) -0.003(5) 0.008(5)
C54 0.040(5) 0.045(5) 0.034(5) 0.000(4) 0.006(4) 0.005(4)
C55 0.048(5) 0.052(6) 0.042(5) -0.002(4) 0.001(4) 0.004(4)
C56 0.062(6) 0.049(6) 0.034(5) 0.001(4) 0.009(4) -0.016(4)
C57 0.046(5) 0.045(5) 0.036(5) -0.009(4) 0.010(4) -0.009(4)
C58 0.058(6) 0.080(7) 0.043(5) -0.015(5) 0.016(5) -0.031(5)
C59 0.059(6) 0.057(6) 0.032(5) -0.015(4) 0.015(4) -0.028(5)
C60 0.037(5) 0.089(8) 0.046(6) -0.023(5) 0.014(5) -0.012(5)
C61 0.048(6) 0.093(8) 0.049(6) -0.029(5) 0.014(5) -0.011(5)
C62 0.044(6) 0.082(7) 0.065(7) -0.024(6) 0.011(5) -0.005(5)
C63 0.043(6) 0.092(8) 0.085(8) -0.030(6) 0.010(5) 0.006(5)
C65 0.168(14) 0.124(11) 0.085(9) -0.022(8) -0.020(9) 0.006(10)
C67 0.112(11) 0.140(12) 0.125(12) 0.062(10) 0.002(9) -0.004(9)
C68 0.212(17) 0.175(15) 0.054(8) -0.002(9) -0.025(9) -0.014(12)
C69 0.108(11) 0.242(18) 0.134(13) 0.099(12) 0.039(9) 0.079(11)
C70 0.065(7) 0.073(7) 0.049(6) -0.012(5) -0.005(5) -0.005(5)
C71 0.063(6) 0.052(6) 0.045(6) -0.008(5) 0.005(5) 0.002(5)
C72 0.049(6) 0.053(6) 0.062(6) -0.008(5) 0.006(5) -0.002(5)
C73 0.087(8) 0.073(8) 0.069(7) -0.007(6) -0.004(6) -0.007(6)
C74 0.054(6) 0.045(6) 0.062(6) -0.001(5) 0.004(5) -0.004(4)
C75 0.080(7) 0.049(6) 0.088(8) 0.004(6) -0.002(6) 0.000(5)
C76 0.037(5) 0.046(5) 0.045(5) 0.008(4) 0.010(4) 0.003(4)
C77 0.051(6) 0.049(6) 0.055(6) 0.007(5) 0.014(5) 0.008(4)
C78 0.031(5) 0.057(6) 0.036(5) 0.010(4) 0.012(4) 0.004(4)
C79 0.047(5) 0.069(6) 0.031(5) 0.001(4) 0.007(4) 0.016(5)
C80 0.043(5) 0.068(7) 0.039(5) 0.005(5) 0.013(4) 0.004(5)
C81 0.055(6) 0.088(8) 0.040(6) -0.014(5) -0.003(5) 0.002(5)
C82 0.086(8) 0.063(7) 0.064(7) -0.010(6) -0.002(6) 0.001(6)
C83 0.056(6) 0.068(7) 0.037(5) -0.003(5) 0.010(5) -0.003(5)
C84 0.055(6) 0.059(6) 0.055(6) -0.001(5) 0.014(5) 0.001(5)
C85 0.079(7) 0.058(7) 0.067(7) -0.001(5) 0.012(6) 0.004(5)
C86 0.193(16) 0.121(12) 0.141(13) 0.013(10) 0.045(12) 0.080(11)
C87 0.125(12) 0.104(11) 0.160(14) 0.002(10) -0.013(10) 0.013(9)
C88 0.200(16) 0.100(11) 0.116(11) 0.020(9) 0.004(11) -0.043(10)
C89 0.22(2) 0.180(18) 0.128(15) -0.018(13) -0.030(15) -0.104(16)
Cl1 0.84(3) 0.280(10) 0.353(13) 0.187(9) -0.087(14) -0.249(14)
Cl2 0.190(5) 0.249(6) 0.176(5) 0.030(4) 0.057(4) 0.005(4)
Cl3 0.167(6) 0.598(18) 0.252(8) -0.005(9) 0.079(6) 0.025(8)
Cl4 0.175(5) 0.216(6) 0.191(5) 0.008(4) 0.052(4) 0.011(4)
Cl6 0.331(9) 0.236(7) 0.240(7) 0.075(6) -0.007(6) 0.004(6)
Cl5 0.256(8) 0.336(10) 0.374(11) 0.010(8) 0.217(8) 0.035(7)
C22 0.067(9) 0.150(14) 0.27(2) -0.040(13) 0.049(11) -0.035(9)
C64 0.163(15) 0.089(11) 0.27(2) 0.013(12) -0.110(15) -0.037(10)
C44 0.253(19) 0.094(11) 0.124(12) 0.005(9) -0.070(12) -0.031(11)
C21 0.194(16) 0.076(10) 0.165(15) 0.006(9) -0.032(12) 0.015(9)
C1 0.248(13) 0.270(13) 0.235(13) -0.032(9) 0.047(9) -0.023(9)
C90 0.155(17) 0.153(17) 0.23(2) 0.058(16) -0.034(16) -0.003(13)
C45 0.55(5) 0.37(3) 0.063(11) 0.046(16) 0.060(19) 0.16(3)
Cl15 0.385(11) 0.210(7) 0.284(9) -0.041(6) 0.112(8) 0.023(7)
Cl14 0.157(5) 0.349(10) 0.409(11) -0.041(8) 0.089(6) 0.021(6)
Cl9 0.391(12) 0.232(8) 0.382(12) 0.028(8) 0.206(10) 0.017(8)
Cl12 0.438(14) 0.436(14) 0.254(9) 0.114(9) -0.104(9) -0.214(11)
Cl13 0.260(9) 0.305(10) 0.592(18) -0.094(11) 0.120(10) -0.134(8)
Cl11 0.397(13) 0.156(6) 0.64(2) 0.019(9) -0.230(14) -0.014(7)
Cl8 1.32(5) 0.383(17) 0.209(11) -0.022(11) 0.00(2) -0.09(3)
Cl10 0.361(15) 0.62(2) 1.11(4) 0.19(3) 0.43(2) -0.042(16)
Cl7 0.323(15) 0.58(2) 0.86(4) -0.27(2) -0.045(17) -0.153(15)
C93 0.17(2) 0.21(2) 0.52(5) -0.17(3) 0.17(3) -0.076(18)
C2 0.180(19) 0.29(3) 0.182(18) -0.106(18) -0.061(15) 0.017(17)
C66 0.139(15) 0.35(3) 0.164(16) 0.003(17) 0.019(12) 0.144(17)
C92 0.27(3) 0.23(3) 0.24(3) 0.03(2) 0.12(2) -0.11(2)
C91 0.30(4) 0.24(3) 0.61(7) 0.09(4) 0.36(5) 0.04(3)
C3 0.99(8) 0.084(14) 0.17(2) 0.000(13) -0.17(3) -0.09(3)
C47 0.310(16) 0.329(16) 0.319(16) 0.062(10) 0.038(10) 0.031(10)
C46 0.377(19) 0.343(19) 0.356(19) 0.016(10) 0.004(10) -0.021(10)

loop_
_atom_type_symbol
_atom_type_description
_atom_type_scat_dispersion_real
_atom_type_scat_dispersion_imag
_atom_type_scat_source
C C 0.0033 0.0016 'International Tables Vol C Tables 4.2.6.8 and 6.1.1.4'
H H 0.0000 0.0000 'International Tables Vol C Tables 4.2.6.8 and 6.1.1.4'
S S 0.1246 0.1234 'International Tables Vol C Tables 4.2.6.8 and 6.1.1.4'
Si Si 0.0817 0.0704 'International Tables Vol C Tables 4.2.6.8 and 6.1.1.4'
Cl Cl 0.1484 0.1585 'International Tables Vol C Tables 4.2.6.8 and 6.1.1.4'

loop_
_geom_angle_atom_site_label_1
_geom_angle_atom_site_label_2
_geom_angle_atom_site_label_3
_geom_angle
C10 Si1 C32 111.0(4)
C10 Si1 C34 113.4(3)
C32 Si1 C34 105.0(4)
C10 Si1 C13 104.0(4)
C32 Si1 C13 110.8(4)
C34 Si1 C13 112.9(4)
C3 Si2 C1 119.2(13)
C3 Si2 C2 106.0(13)
C1 Si2 C2 102.6(10)
C3 Si2 C4 109.5(7)
C1 Si2 C4 111.0(7)
C2 Si2 C4 107.6(6)
C43 Si3 C42 107.5(8)
C43 Si3 C41 110.1(6)
C42 Si3 C41 107.0(6)
C43 Si3 C44 113.7(8)
C42 Si3 C44 111.1(7)
C41 Si3 C44 107.2(5)
C21 Si4 C20 110.3(7)
C21 Si4 C22 111.3(7)
C20 Si4 C22 107.7(7)
C21 Si4 C19 108.5(5)
C20 Si4 C19 110.3(5)
C22 Si4 C19 108.8(6)
C23 Si5 C24 111.1(7)
C23 Si5 C25 111.6(7)
C24 Si5 C25 109.8(6)
C23 Si5 C26 107.6(5)
C24 Si5 C26 107.7(5)
C25 Si5 C26 109.0(6)
C76 Si6 C57 110.7(3)
C76 Si6 C78 104.5(4)
C57 Si6 C78 113.7(3)
C76 Si6 C54 110.6(4)
C57 Si6 C54 104.3(4)
C78 Si6 C54 113.2(3)
C66 Si7 C65 109.0(7)
C66 Si7 C63 110.9(7)
C65 Si7 C63 108.2(5)
C66 Si7 C64 112.5(9)
C65 Si7 C64 106.5(7)
C63 Si7 C64 109.6(5)
C87 Si8 C85 109.0(5)
C87 Si8 C88 114.0(6)
C85 Si8 C88 106.6(6)
C87 Si8 C86 112.2(7)
C85 Si8 C86 107.4(5)
C88 Si8 C86 107.3(7)
C67 Si9 C68 108.5(7)
C67 Si9 C69 109.9(7)
C68 Si9 C69 114.4(7)
C67 Si9 C70 108.0(5)
C68 Si9 C70 109.5(5)
C69 Si9 C70 106.3(5)
C47 Si10 C46 119.2(13)
C47 Si10 C45 107.8(12)
C46 Si10 C45 104.6(13)
C47 Si10 C48 110.0(9)
C46 Si10 C48 106.2(10)
C45 Si10 C48 108.6(8)
C7 S1 C4 91.5(5)
C9 S2 C7 88.4(4)
C9 S3 C11 89.5(4)
C12 S4 C11 103.5(4)
C15 S5 C12 89.5(4)
C17 S6 C15 88.7(4)
C17 S7 C19 91.6(4)
C26 S8 C29 92.1(5)
C30 S9 C29 88.0(5)
C30 S10 C33 89.6(5)
C33 S11 C35 102.9(4)
C37 S12 C35 89.4(4)
C37 S13 C39 87.8(5)
C39 S14 C41 90.8(5)
C51 S15 C48 91.9(4)
C53 S16 C51 88.5(4)
C53 S17 C55 89.1(4)
C56 S18 C55 104.0(4)
C58 S19 C56 89.6(4)
C58 S20 C61 88.0(4)
C61 S21 C63 91.7(5)
C73 S22 C70 90.8(5)
C75 S23 C73 86.8(5)
C77 S24 C75 88.6(4)
C79 S25 C77 103.1(4)
C81 S26 C79 89.8(4)
C81 S27 C82 88.5(5)
C82 S28 C85 91.8(5)
C5 C4 S1 109.1(7)
C5 C4 Si2 130.7(8)
S1 C4 Si2 120.2(5)
C4 C5 C6 115.5(8)
C4 C5 H5A 122.2
C6 C5 H5A 122.2
C7 C6 C8 112.9(8)
C7 C6 C5 109.4(8)
C8 C6 C5 137.7(8)
C6 C7 S1 114.4(7)
C6 C7 S2 113.4(7)
S1 C7 S2 132.1(6)
C9 C8 C6 109.2(7)
C9 C8 C10 113.3(8)
C6 C8 C10 137.5(8)
C8 C9 S3 113.1(7)
C8 C9 S2 116.1(7)
S3 C9 S2 130.8(5)
C11 C10 C8 108.6(7)
C11 C10 Si1 124.4(6)
C8 C10 Si1 126.9(6)
C10 C11 S4 131.5(7)
C10 C11 S3 115.5(7)
S4 C11 S3 112.9(5)
C13 C12 S4 132.9(6)
C13 C12 S5 114.2(7)
S4 C12 S5 113.0(5)
C12 C13 C14 110.3(7)
C12 C13 Si1 122.7(6)
C14 C13 Si1 126.9(6)
C15 C14 C16 111.0(8)
C15 C14 C13 111.4(8)
C16 C14 C13 137.6(7)
C14 C15 S5 114.7(7)
C14 C15 S6 114.6(8)
S5 C15 S6 130.7(5)
C17 C16 C18 109.7(8)
C17 C16 C14 111.4(8)
C18 C16 C14 138.9(8)
C16 C17 S7 113.4(7)
C16 C17 S6 114.3(7)
S7 C17 S6 132.2(5)
C19 C18 C16 115.2(8)
C19 C18 H18A 122.4
C16 C18 H18A 122.4
C18 C19 S7 110.1(8)
C18 C19 Si4 128.8(8)
S7 C19 Si4 121.1(5)
Si4 C20 H20A 109.5
Si4 C20 H20B 109.5
H20A C20 H20B 109.5
Si4 C20 H20C 109.5
H20A C20 H20C 109.5
H20B C20 H20C 109.5
Si5 C23 H23A 109.5
Si5 C23 H23B 109.5
H23A C23 H23B 109.5
Si5 C23 H23C 109.5
H23A C23 H23C 109.5
H23B C23 H23C 109.5
Si5 C24 H24A 109.5
Si5 C24 H24B 109.5
H24A C24 H24B 109.5
Si5 C24 H24C 109.5
H24A C24 H24C 109.5
H24B C24 H24C 109.5
Si5 C25 H25A 109.5
Si5 C25 H25B 109.5
H25A C25 H25B 109.5
Si5 C25 H25C 109.5
H25A C25 H25C 109.5
H25B C25 H25C 109.5
C27 C26 S8 110.1(7)
C27 C26 Si5 126.5(7)
S8 C26 Si5 123.3(5)
C26 C27 C28 114.2(9)
C26 C27 H27A 122.9
C28 C27 H27A 122.9
C29 C28 C31 111.0(9)
C29 C28 C27 110.8(9)
C31 C28 C27 138.1(9)
C28 C29 S8 112.7(8)
C28 C29 S9 115.6(8)
S8 C29 S9 131.6(6)
C31 C30 S10 113.8(8)
C31 C30 S9 115.2(8)
S10 C30 S9 131.0(6)
C30 C31 C28 110.2(9)
C30 C31 C32 112.8(9)
C28 C31 C32 137.0(8)
C33 C32 C31 109.3(8)
C33 C32 Si1 123.2(7)
C31 C32 Si1 127.4(7)
C32 C33 S11 132.4(7)
C32 C33 S10 114.6(7)
S11 C33 S10 113.0(5)
C35 C34 C36 109.6(7)
C35 C34 Si1 121.5(7)
C36 C34 Si1 128.7(6)
C34 C35 S11 134.4(7)
C34 C35 S12 113.8(7)
S11 C35 S12 111.8(5)
C37 C36 C38 110.6(8)
C37 C36 C34 112.7(8)
C38 C36 C34 136.7(8)
C36 C37 S12 114.4(7)
C36 C37 S13 116.1(7)
S12 C37 S13 129.3(6)
C39 C38 C40 110.4(9)
C39 C38 C36 109.9(8)
C40 C38 C36 139.5(8)
C38 C39 S14 113.5(7)
C38 C39 S13 115.5(8)
S14 C39 S13 131.0(6)
C41 C40 C38 114.0(8)
C41 C40 H40A 123.0
C38 C40 H40A 123.0
C40 C41 S14 111.3(7)
C40 C41 Si3 132.1(8)
S14 C41 Si3 116.6(6)
Si3 C42 H42A 109.5
Si3 C42 H42B 109.5
H42A C42 H42B 109.5
Si3 C42 H42C 109.5
H42A C42 H42C 109.5
H42B C42 H42C 109.5
Si3 C43 H43A 109.5
Si3 C43 H43B 109.5
H43A C43 H43B 109.5
Si3 C43 H43C 109.5
H43A C43 H43C 109.5
H43B C43 H43C 109.5
C49 C48 S15 109.7(7)
C49 C48 Si10 129.4(8)
S15 C48 Si10 120.9(5)
C48 C49 C50 115.0(8)
C48 C49 H49A 122.5
C50 C49 H49A 122.5
C51 C50 C49 110.5(8)
C51 C50 C52 110.1(8)
C49 C50 C52 139.3(8)
C50 C51 S15 112.8(7)
C50 C51 S16 115.0(7)
S15 C51 S16 132.1(5)
C53 C52 C54 112.6(8)
C53 C52 C50 110.8(7)
C54 C52 C50 136.6(7)
C52 C53 S17 113.9(7)
C52 C53 S16 115.6(7)
S17 C53 S16 130.5(5)
C55 C54 C52 109.3(7)
C55 C54 Si6 123.6(6)
C52 C54 Si6 127.1(6)
C54 C55 S17 115.1(6)
C54 C55 S18 131.5(6)
S17 C55 S18 113.2(5)
C57 C56 S18 132.0(6)
C57 C56 S19 114.4(6)
S18 C56 S19 113.6(5)
C56 C57 C59 109.9(7)
C56 C57 Si6 122.9(6)
C59 C57 Si6 127.1(6)
C59 C58 S19 113.9(7)
C59 C58 S20 115.9(8)
S19 C58 S20 130.2(5)
C58 C59 C60 109.4(8)
C58 C59 C57 112.0(9)
C60 C59 C57 138.6(8)
C61 C60 C59 112.6(9)
C61 C60 C62 110.4(9)
C59 C60 C62 137.0(8)
C60 C61 S21 113.7(8)
C60 C61 S20 114.2(8)
S21 C61 S20 132.1(5)
C63 C62 C60 115.4(9)
C63 C62 H62A 122.3
C60 C62 H62A 122.3
C62 C63 S21 108.7(8)
C62 C63 Si7 128.5(8)
S21 C63 Si7 122.8(5)
Si7 C65 H65A 109.5
Si7 C65 H65B 109.5
H65A C65 H65B 109.5
Si7 C65 H65C 109.5
H65A C65 H65C 109.5
H65B C65 H65C 109.5
Si9 C67 H67A 109.5
Si9 C67 H67B 109.5
H67A C67 H67B 109.5
Si9 C67 H67C 109.5
H67A C67 H67C 109.5
H67B C67 H67C 109.5
Si9 C68 H68A 109.5
Si9 C68 H68B 109.5
H68A C68 H68B 109.5
Si9 C68 H68C 109.5
H68A C68 H68C 109.5
H68B C68 H68C 109.5
Si9 C69 H69A 109.5
Si9 C69 H69B 109.5
H69A C69 H69B 109.5
Si9 C69 H69C 109.5
H69A C69 H69C 109.5
H69B C69 H69C 109.5
C71 C70 S22 109.9(7)
C71 C70 Si9 128.5(7)
S22 C70 Si9 121.6(5)
C70 C71 C72 114.7(8)
C70 C71 H71A 122.7
C72 C71 H71A 122.7
C73 C72 C71 111.9(9)
C73 C72 C74 110.5(9)
C71 C72 C74 137.6(9)
C72 C73 S22 112.7(8)
C72 C73 S23 116.2(8)
S22 C73 S23 131.1(6)
C75 C74 C72 109.4(8)
C75 C74 C76 112.8(8)
C72 C74 C76 137.7(8)
C74 C75 S23 117.2(8)
C74 C75 S24 113.6(8)
S23 C75 S24 129.2(6)
C77 C76 C74 109.5(7)
C77 C76 Si6 124.1(7)
C74 C76 Si6 126.2(6)
C76 C77 S24 115.6(7)
C76 C77 S25 131.8(7)
S24 C77 S25 112.6(5)
C79 C78 C80 109.0(7)
C79 C78 Si6 121.9(7)
C80 C78 Si6 128.5(6)
C78 C79 S25 133.3(7)
C78 C79 S26 114.9(7)
S25 C79 S26 111.7(5)
C81 C80 C83 109.6(8)
C81 C80 C78 112.7(8)
C83 C80 C78 137.4(8)
C80 C81 S26 113.5(7)
C80 C81 S27 116.2(8)
S26 C81 S27 130.3(6)
C83 C82 S28 114.5(8)
C83 C82 S27 114.2(7)
S28 C82 S27 131.2(6)
C82 C83 C80 111.5(8)
C82 C83 C84 108.9(9)
C80 C83 C84 139.4(9)
C85 C84 C83 114.9(9)
C85 C84 H84A 122.6
C83 C84 H84A 122.6
C84 C85 S28 109.9(7)
C84 C85 Si8 133.0(8)
S28 C85 Si8 117.2(6)
Si8 C86 H86A 109.5
Si8 C86 H86B 109.5
H86A C86 H86B 109.5
Si8 C86 H86C 109.5
H86A C86 H86C 109.5
H86B C86 H86C 109.5
Si8 C87 H87A 109.5
Si8 C87 H87B 109.5
H87A C87 H87B 109.5
Si8 C87 H87C 109.5
H87A C87 H87C 109.5
H87B C87 H87C 109.5
Si8 C88 H88A 109.5
Si8 C88 H88B 109.5
H88A C88 H88B 109.5
Si8 C88 H88C 109.5
H88A C88 H88C 109.5
H88B C88 H88C 109.5
Cl1 C89 Cl3 114.8(13)
Cl1 C89 Cl2 115.5(15)
Cl3 C89 Cl2 105.8(11)
Cl1 C89 H89A 106.7
Cl3 C89 H89A 106.7
Cl2 C89 H89A 106.7
Si4 C22 H22A 109.5
Si4 C22 H22B 109.5
H22A C22 H22B 109.5
Si4 C22 H22C 109.5
H22A C22 H22C 109.5
H22B C22 H22C 109.5
Si7 C64 H64A 109.5
Si7 C64 H64B 109.5
H64A C64 H64B 109.5
Si7 C64 H64C 109.5
H64A C64 H64C 109.5
H64B C64 H64C 109.5
Si3 C44 H44A 109.5
Si3 C44 H44B 109.5
H44A C44 H44B 109.5
Si3 C44 H44C 109.5
H44A C44 H44C 109.5
H44B C44 H44C 109.5
Si4 C21 H21A 109.5
Si4 C21 H21B 109.5
H21A C21 H21B 109.5
Si4 C21 H21C 109.5
H21A C21 H21C 109.5
H21B C21 H21C 109.5
Si2 C1 H1A 109.5
Si2 C1 H1B 109.5
H1A C1 H1B 109.5
Si2 C1 H1C 109.5
H1A C1 H1C 109.5
H1B C1 H1C 109.5
Cl4 C90 Cl5 113.1(12)
Cl4 C90 Cl6 116.0(12)
Cl5 C90 Cl6 110.3(13)
Cl4 C90 H90A 105.5
Cl5 C90 H90A 105.5
Cl6 C90 H90A 105.5
Si10 C45 H45A 109.5
Si10 C45 H45B 109.5
H45A C45 H45B 109.5
Si10 C45 H45C 109.5
H45A C45 H45C 109.5
H45B C45 H45C 109.5
C91 Cl8 Cl7 62(2)
C91 Cl7 Cl8 37.0(8)
Cl13 C93 Cl14 118.4(14)
Cl13 C93 Cl15 121.4(14)
Cl14 C93 Cl15 117.3(15)
Cl13 C93 H93A 95.6
Cl14 C93 H93A 95.6
Cl15 C93 H93A 95.6
Si2 C2 H2A 109.5
Si2 C2 H2B 109.5
H2A C2 H2B 109.5
Si2 C2 H2C 109.5
H2A C2 H2C 109.5
H2B C2 H2C 109.5
Si7 C66 H66A 109.5
Si7 C66 H66B 109.5
H66A C66 H66B 109.5
Si7 C66 H66C 109.5
H66A C66 H66C 109.5
H66B C66 H66C 109.5
Cl10 C92 Cl12 113(2)
Cl10 C92 Cl11 97.0(14)
Cl12 C92 Cl11 100.8(15)
Cl10 C92 H92A 114.6
Cl12 C92 H92A 114.6
Cl11 C92 H92A 114.6
Cl8 C91 Cl9 106(2)
Cl8 C91 Cl7 80.7(19)
Cl9 C91 Cl7 83(2)
Cl8 C91 H91A 124.4
Cl9 C91 H91A 124.4
Cl7 C91 H91A 124.4
Si2 C3 H3A 109.5
Si2 C3 H3B 109.5
H3A C3 H3B 109.5
Si2 C3 H3C 109.5
H3A C3 H3C 109.5
H3B C3 H3C 109.5
Si10 C47 H47A 109.5
Si10 C47 H47B 109.5
H47A C47 H47B 109.5
Si10 C47 H47C 109.5
H47A C47 H47C 109.5
H47B C47 H47C 109.5
Si10 C46 H46A 109.5
Si10 C46 H46B 109.5
H46A C46 H46B 109.5
Si10 C46 H46C 109.5
H46A C46 H46C 109.5
H46B C46 H46C 109.5

loop_
_geom_bond_atom_site_label_1
_geom_bond_atom_site_label_2
_geom_bond_distance
Si1 C10 1.849(8)
Si1 C32 1.855(9)
Si1 C34 1.857(8)
Si1 C13 1.866(7)
Si2 C3 1.729(18)
Si2 C1 1.80(2)
Si2 C2 1.837(16)
Si2 C4 1.862(10)
Si3 C43 1.851(13)
Si3 C42 1.860(14)
Si3 C41 1.867(10)
Si3 C44 1.873(13)
Si4 C21 1.837(12)
Si4 C20 1.843(12)
Si4 C22 1.848(11)
Si4 C19 1.852(11)
Si5 C23 1.838(11)
Si5 C24 1.851(11)
Si5 C25 1.855(11)
Si5 C26 1.868(10)
Si6 C76 1.847(8)
Si6 C57 1.861(8)
Si6 C78 1.863(8)
Si6 C54 1.868(8)
Si7 C66 1.833(13)
Si7 C65 1.838(11)
Si7 C63 1.843(11)
Si7 C64 1.898(13)
Si8 C87 1.841(13)
Si8 C85 1.845(10)
Si8 C88 1.891(12)
Si8 C86 1.898(12)
Si9 C67 1.845(12)
Si9 C68 1.848(12)
Si9 C69 1.850(12)
Si9 C70 1.873(10)
Si10 C47 1.71(2)
Si10 C46 1.79(3)
Si10 C45 1.826(17)
Si10 C48 1.850(10)
S1 C7 1.696(10)
S1 C4 1.755(10)
S2 C9 1.718(9)
S2 C7 1.740(10)
S3 C9 1.716(10)
S3 C11 1.749(9)
S4 C12 1.726(9)
S4 C11 1.736(9)
S5 C15 1.689(10)
S5 C12 1.745(8)
S6 C17 1.742(10)
S6 C15 1.746(9)
S7 C17 1.699(10)
S7 C19 1.741(10)
S8 C26 1.725(10)
S8 C29 1.726(11)
S9 C30 1.725(11)
S9 C29 1.727(11)
S10 C30 1.703(11)
S10 C33 1.741(9)
S11 C33 1.729(9)
S11 C35 1.730(9)
S12 C37 1.706(9)
S12 C35 1.763(9)
S13 C37 1.717(10)
S13 C39 1.724(10)
S14 C39 1.702(10)
S14 C41 1.748(10)
S15 C51 1.702(9)
S15 C48 1.744(10)
S16 C53 1.735(9)
S16 C51 1.737(10)
S17 C53 1.702(9)
S17 C55 1.740(8)
S18 C56 1.722(9)
S18 C55 1.744(9)
S19 C58 1.727(10)
S19 C56 1.734(8)
S20 C58 1.729(9)
S20 C61 1.734(10)
S21 C61 1.712(10)
S21 C63 1.772(10)
S22 C73 1.722(10)
S22 C70 1.743(10)
S23 C75 1.713(10)
S23 C73 1.737(11)
S24 C77 1.739(9)
S24 C75 1.742(10)
S25 C79 1.737(9)
S25 C77 1.741(9)
S26 C81 1.700(10)
S26 C79 1.743(8)
S27 C81 1.702(9)
S27 C82 1.727(10)
S28 C82 1.689(10)
S28 C85 1.736(10)
C4 C5 1.367(11)
C5 C6 1.428(12)
C5 H5A 0.9300
C6 C7 1.371(11)
C6 C8 1.424(11)
C8 C9 1.380(11)
C8 C10 1.457(10)
C10 C11 1.365(11)
C12 C13 1.373(11)
C13 C14 1.434(11)
C14 C15 1.388(11)
C14 C16 1.431(12)
C16 C17 1.393(11)
C16 C18 1.413(12)
C18 C19 1.366(11)
C18 H18A 0.9300
C20 H20A 0.9600
C20 H20B 0.9600
C20 H20C 0.9600
C23 H23A 0.9600
C23 H23B 0.9600
C23 H23C 0.9600
C24 H24A 0.9600
C24 H24B 0.9600
C24 H24C 0.9600
C25 H25A 0.9600
C25 H25B 0.9600
C25 H25C 0.9600
C26 C27 1.382(11)
C27 C28 1.431(12)
C27 H27A 0.9300
C28 C29 1.366(12)
C28 C31 1.429(12)
C30 C31 1.388(12)
C31 C32 1.429(12)
C32 C33 1.387(11)
C34 C35 1.373(11)
C34 C36 1.451(11)
C36 C37 1.362(11)
C36 C38 1.437(12)
C38 C39 1.379(11)
C38 C40 1.431(11)
C40 C41 1.344(12)
C40 H40A 0.9300
C42 H42A 0.9600
C42 H42B 0.9600
C42 H42C 0.9600
C43 H43A 0.9600
C43 H43B 0.9600
C43 H43C 0.9600
C48 C49 1.376(11)
C49 C50 1.407(11)
C49 H49A 0.9300
C50 C51 1.392(11)
C50 C52 1.457(11)
C52 C53 1.371(11)
C52 C54 1.437(10)
C54 C55 1.361(10)
C56 C57 1.386(11)
C57 C59 1.452(11)
C58 C59 1.374(11)
C59 C60 1.427(13)
C60 C61 1.365(11)
C60 C62 1.434(13)
C62 C63 1.371(12)
C62 H62A 0.9300
C65 H65A 0.9600
C65 H65B 0.9600
C65 H65C 0.9600
C67 H67A 0.9600
C67 H67B 0.9600
C67 H67C 0.9600
C68 H68A 0.9600
C68 H68B 0.9600
C68 H68C 0.9600
C69 H69A 0.9600
C69 H69B 0.9600
C69 H69C 0.9600
C70 C71 1.366(11)
C71 C72 1.393(11)
C71 H71A 0.9300
C72 C73 1.351(12)
C72 C74 1.446(12)
C74 C75 1.362(11)
C74 C76 1.448(11)
C76 C77 1.363(10)
C78 C79 1.362(10)
C78 C80 1.455(11)
C80 C81 1.379(11)
C80 C83 1.423(12)
C82 C83 1.380(12)
C83 C84 1.436(12)
C84 C85 1.372(11)
C84 H84A 0.9300
C86 H86A 0.9600
C86 H86B 0.9600
C86 H86C 0.9600
C87 H87A 0.9600
C87 H87B 0.9600
C87 H87C 0.9600
C88 H88A 0.9600
C88 H88B 0.9600
C88 H88C 0.9600
C89 Cl1 1.546(19)
C89 Cl3 1.67(2)
C89 Cl2 1.687(19)
C89 H89A 0.9800
Cl4 C90 1.585(17)
Cl6 C90 1.715(17)
Cl5 C90 1.67(2)
C22 H22A 0.9600
C22 H22B 0.9600
C22 H22C 0.9600
C64 H64A 0.9600
C64 H64B 0.9600
C64 H64C 0.9600
C44 H44A 0.9600
C44 H44B 0.9600
C44 H44C 0.9600
C21 H21A 0.9600
C21 H21B 0.9600
C21 H21C 0.9600
C1 H1A 0.9600
C1 H1B 0.9600
C1 H1C 0.9600
C90 H90A 0.9800
C45 H45A 0.9600
C45 H45B 0.9600
C45 H45C 0.9600
Cl15 C93 1.64(2)
Cl14 C93 1.609(19)
Cl9 C91 1.80(3)
Cl12 C92 1.56(2)
Cl13 C93 1.48(2)
Cl11 C92 1.83(3)
Cl8 C91 1.37(2)
Cl8 Cl7 2.25(2)
Cl10 C92 1.530(19)
Cl7 C91 2.01(4)
C93 H93A 0.9800
C2 H2A 0.9600
C2 H2B 0.9600
C2 H2C 0.9600
C66 H66A 0.9600
C66 H66B 0.9600
C66 H66C 0.9600
C92 H92A 0.9800
C91 H91A 0.9800
C3 H3A 0.9600
C3 H3B 0.9600
C3 H3C 0.9600
C47 H47A 0.9600
C47 H47B 0.9600
C47 H47C 0.9600
C46 H46A 0.9600
C46 H46B 0.9600
C46 H46C 0.9600

loop_
_geom_torsion_atom_site_label_1
_geom_torsion_atom_site_label_2
_geom_torsion_atom_site_label_3
_geom_torsion_atom_site_label_4
_geom_torsion
C7 S1 C4 C5 -0.6(8)
C7 S1 C4 Si2 178.5(6)
C3 Si2 C4 C5 -76.1(16)
C1 Si2 C4 C5 150.3(12)
C2 Si2 C4 C5 38.7(13)
C3 Si2 C4 S1 105.0(14)
C1 Si2 C4 S1 -28.7(10)
C2 Si2 C4 S1 -140.2(9)
S1 C4 C5 C6 1.6(11)
Si2 C4 C5 C6 -177.4(7)
C4 C5 C6 C7 -2.1(12)
C4 C5 C6 C8 179.5(10)
C8 C6 C7 S1 -179.6(6)
C5 C6 C7 S1 1.5(11)
C8 C6 C7 S2 -0.9(11)
C5 C6 C7 S2 -179.8(6)
C4 S1 C7 C6 -0.6(8)
C4 S1 C7 S2 -178.9(8)
C9 S2 C7 C6 0.9(8)
C9 S2 C7 S1 179.3(8)
C7 C6 C8 C9 0.4(11)
C5 C6 C8 C9 178.8(10)
C7 C6 C8 C10 179.6(10)
C5 C6 C8 C10 -2.0(19)
C6 C8 C9 S3 178.9(6)
C10 C8 C9 S3 -0.5(10)
C6 C8 C9 S2 0.3(10)
C10 C8 C9 S2 -179.1(6)
C11 S3 C9 C8 1.1(7)
C11 S3 C9 S2 179.4(8)
C7 S2 C9 C8 -0.7(8)
C7 S2 C9 S3 -179.0(8)
C9 C8 C10 C11 -0.6(10)
C6 C8 C10 C11 -179.7(10)
C9 C8 C10 Si1 -177.7(6)
C6 C8 C10 Si1 3.2(15)
C32 Si1 C10 C11 -122.3(7)
C34 Si1 C10 C11 119.8(7)
C13 Si1 C10 C11 -3.1(8)
C32 Si1 C10 C8 54.4(8)
C34 Si1 C10 C8 -63.5(8)
C13 Si1 C10 C8 173.6(7)
C8 C10 C11 S4 177.9(7)
Si1 C10 C11 S4 -4.9(12)
C8 C10 C11 S3 1.4(9)
Si1 C10 C11 S3 178.6(4)
C12 S4 C11 C10 10.3(10)
C12 S4 C11 S3 -173.1(5)
C9 S3 C11 C10 -1.5(7)
C9 S3 C11 S4 -178.6(5)
C11 S4 C12 C13 -9.1(10)
C11 S4 C12 S5 169.3(5)
C15 S5 C12 C13 -1.2(7)
C15 S5 C12 S4 -180.0(5)
S4 C12 C13 C14 179.2(7)
S5 C12 C13 C14 0.8(9)
S4 C12 C13 Si1 2.6(12)
S5 C12 C13 Si1 -175.9(4)
C10 Si1 C13 C12 4.2(8)
C32 Si1 C13 C12 123.5(7)
C34 Si1 C13 C12 -119.1(7)
C10 Si1 C13 C14 -171.9(7)
C32 Si1 C13 C14 -52.6(8)
C34 Si1 C13 C14 64.9(8)
C12 C13 C14 C15 0.2(10)
Si1 C13 C14 C15 176.6(6)
C12 C13 C14 C16 -179.0(9)
Si1 C13 C14 C16 -2.6(14)
C16 C14 C15 S5 178.3(6)
C13 C14 C15 S5 -1.1(9)
C16 C14 C15 S6 0.3(9)
C13 C14 C15 S6 -179.1(6)
C12 S5 C15 C14 1.3(7)
C12 S5 C15 S6 178.9(7)
C17 S6 C15 C14 0.4(7)
C17 S6 C15 S5 -177.2(7)
C15 C14 C16 C17 -1.1(10)
C13 C14 C16 C17 178.1(9)
C15 C14 C16 C18 178.6(10)
C13 C14 C16 C18 -2.2(18)
C18 C16 C17 S7 0.5(9)
C14 C16 C17 S7 -179.7(6)
C18 C16 C17 S6 -178.4(6)
C14 C16 C17 S6 1.5(9)
C19 S7 C17 C16 0.1(7)
C19 S7 C17 S6 178.7(7)
C15 S6 C17 C16 -1.1(7)
C15 S6 C17 S7 -179.6(7)
C17 C16 C18 C19 -1.1(11)
C14 C16 C18 C19 179.2(10)
C16 C18 C19 S7 1.2(10)
C16 C18 C19 Si4 -178.5(7)
C17 S7 C19 C18 -0.7(7)
C17 S7 C19 Si4 178.9(6)
C21 Si4 C19 C18 81.9(11)
C20 Si4 C19 C18 -39.0(11)
C22 Si4 C19 C18 -156.9(10)
C21 Si4 C19 S7 -97.7(8)
C20 Si4 C19 S7 141.5(7)
C22 Si4 C19 S7 23.5(9)
C29 S8 C26 C27 0.8(8)
C29 S8 C26 Si5 -177.2(6)
C23 Si5 C26 C27 -70.8(10)
C24 Si5 C26 C27 49.0(10)
C25 Si5 C26 C27 168.0(9)
C23 Si5 C26 S8 106.8(8)
C24 Si5 C26 S8 -133.4(7)
C25 Si5 C26 S8 -14.3(8)
S8 C26 C27 C28 -0.7(10)
Si5 C26 C27 C28 177.2(6)
C26 C27 C28 C29 0.1(12)
C26 C27 C28 C31 178.6(10)
C31 C28 C29 S8 -178.4(6)
C27 C28 C29 S8 0.5(11)
C31 C28 C29 S9 -0.8(11)
C27 C28 C29 S9 178.1(7)
C26 S8 C29 C28 -0.7(8)
C26 S8 C29 S9 -177.9(8)
C30 S9 C29 C28 0.2(9)
C30 S9 C29 S8 177.4(9)
C33 S10 C30 C31 -0.1(8)
C33 S10 C30 S9 178.0(8)
C29 S9 C30 C31 0.4(8)
C29 S9 C30 S10 -177.8(8)
S10 C30 C31 C28 177.6(6)
S9 C30 C31 C28 -0.9(11)
S10 C30 C31 C32 -0.1(11)
S9 C30 C31 C32 -178.6(6)
C29 C28 C31 C30 1.0(11)
C27 C28 C31 C30 -177.4(10)
C29 C28 C31 C32 177.9(10)
C27 C28 C31 C32 -0.6(19)
C30 C31 C32 C33 0.3(10)
C28 C31 C32 C33 -176.5(10)
C30 C31 C32 Si1 -179.9(6)
C28 C31 C32 Si1 3.3(15)
C10 Si1 C32 C33 -124.5(7)
C34 Si1 C32 C33 -1.6(7)
C13 Si1 C32 C33 120.5(7)
C10 Si1 C32 C31 55.7(8)
C34 Si1 C32 C31 178.6(7)
C13 Si1 C32 C31 -59.2(8)
C31 C32 C33 S11 179.4(7)
Si1 C32 C33 S11 -0.4(12)
C31 C32 C33 S10 -0.4(9)
Si1 C32 C33 S10 179.8(4)
C35 S11 C33 C32 -0.8(9)
C35 S11 C33 S10 179.1(4)
C30 S10 C33 C32 0.3(7)
C30 S10 C33 S11 -179.5(5)
C10 Si1 C34 C35 127.2(6)
C32 Si1 C34 C35 5.9(7)
C13 Si1 C34 C35 -114.9(7)
C10 Si1 C34 C36 -57.3(8)
C32 Si1 C34 C36 -178.6(7)
C13 Si1 C34 C36 60.6(8)
C36 C34 C35 S11 174.3(7)
Si1 C34 C35 S11 -9.4(11)
C36 C34 C35 S12 -3.7(8)
Si1 C34 C35 S12 172.6(4)
C33 S11 C35 C34 6.3(9)
C33 S11 C35 S12 -175.7(4)
C37 S12 C35 C34 2.1(6)
C37 S12 C35 S11 -176.3(5)
C35 C34 C36 C37 3.8(10)
Si1 C34 C36 C37 -172.1(6)
C35 C34 C36 C38 -174.5(9)
Si1 C34 C36 C38 9.6(14)
C38 C36 C37 S12 176.4(6)
C34 C36 C37 S12 -2.4(9)
C38 C36 C37 S13 1.3(10)
C34 C36 C37 S13 -177.5(6)
C35 S12 C37 C36 0.2(7)
C35 S12 C37 S13 174.6(7)
C39 S13 C37 C36 -0.5(7)
C39 S13 C37 S12 -174.8(7)
C37 C36 C38 C39 -1.6(10)
C34 C36 C38 C39 176.8(9)
C37 C36 C38 C40 -176.4(10)
C34 C36 C38 C40 1.9(18)
C40 C38 C39 S14 -0.1(10)
C36 C38 C39 S14 -176.6(6)
C40 C38 C39 S13 177.7(6)
C36 C38 C39 S13 1.3(10)
C41 S14 C39 C38 0.1(8)
C41 S14 C39 S13 -177.4(8)
C37 S13 C39 C38 -0.5(8)
C37 S13 C39 S14 176.9(8)
C39 C38 C40 C41 0.1(11)
C36 C38 C40 C41 175.0(10)
C38 C40 C41 S14 -0.1(10)
C38 C40 C41 Si3 -178.8(7)
C39 S14 C41 C40 0.0(8)
C39 S14 C41 Si3 179.0(6)
C43 Si3 C41 C40 114.0(11)
C42 Si3 C41 C40 -129.4(11)
C44 Si3 C41 C40 -10.1(13)
C43 Si3 C41 S14 -64.7(9)
C42 Si3 C41 S14 51.9(8)
C44 Si3 C41 S14 171.2(7)
C51 S15 C48 C49 -1.4(8)
C51 S15 C48 Si10 -179.9(6)
C47 Si10 C48 C49 8.2(15)
C46 Si10 C48 C49 -122.1(14)
C45 Si10 C48 C49 125.9(13)
C47 Si10 C48 S15 -173.7(11)
C46 Si10 C48 S15 56.1(12)
C45 Si10 C48 S15 -55.9(12)
S15 C48 C49 C50 2.3(11)
Si10 C48 C49 C50 -179.4(7)
C48 C49 C50 C51 -2.2(12)
C48 C49 C50 C52 -178.4(10)
C49 C50 C51 S15 1.1(10)
C52 C50 C51 S15 178.4(6)
C49 C50 C51 S16 -178.9(6)
C52 C50 C51 S16 -1.6(10)
C48 S15 C51 C50 0.2(8)
C48 S15 C51 S16 -179.9(8)
C53 S16 C51 C50 1.3(8)
C53 S16 C51 S15 -178.6(8)
C51 C50 C52 C53 0.9(10)
C49 C50 C52 C53 177.1(10)
C51 C50 C52 C54 -179.1(9)
C49 C50 C52 C54 -2.9(18)
C54 C52 C53 S17 0.2(10)
C50 C52 C53 S17 -179.8(6)
C54 C52 C53 S16 -179.9(6)
C50 C52 C53 S16 0.1(10)
C55 S17 C53 C52 0.4(7)
C55 S17 C53 S16 -179.5(8)
C51 S16 C53 C52 -0.8(8)
C51 S16 C53 S17 179.0(8)
C53 C52 C54 C55 -0.9(10)
C50 C52 C54 C55 179.1(9)
C53 C52 C54 Si6 -178.5(6)
C50 C52 C54 Si6 1.6(14)
C76 Si6 C54 C55 -124.0(7)
C57 Si6 C54 C55 -4.9(8)
C78 Si6 C54 C55 119.1(7)
C76 Si6 C54 C52 53.2(8)
C57 Si6 C54 C52 172.3(7)
C78 Si6 C54 C52 -63.6(8)
C52 C54 C55 S17 1.2(9)
Si6 C54 C55 S17 178.9(4)
C52 C54 C55 S18 176.8(6)
Si6 C54 C55 S18 -5.5(12)
C53 S17 C55 C54 -0.9(7)
C53 S17 C55 S18 -177.4(5)
C56 S18 C55 C54 13.8(9)
C56 S18 C55 S17 -170.6(4)
C55 S18 C56 C57 -13.4(9)
C55 S18 C56 S19 168.1(4)
C58 S19 C56 C57 -0.8(7)
C58 S19 C56 S18 177.9(5)
S18 C56 C57 C59 -178.4(6)
S19 C56 C57 C59 0.0(9)
S18 C56 C57 Si6 4.9(12)
S19 C56 C57 Si6 -176.7(4)
C76 Si6 C57 C56 124.3(7)
C78 Si6 C57 C56 -118.5(7)
C54 Si6 C57 C56 5.2(8)
C76 Si6 C57 C59 -51.8(8)
C78 Si6 C57 C59 65.4(8)
C54 Si6 C57 C59 -170.8(7)
C56 S19 C58 C59 1.4(7)
C56 S19 C58 S20 -179.6(7)
C61 S20 C58 C59 1.2(7)
C61 S20 C58 S19 -177.8(7)
S19 C58 C59 C60 178.4(6)
S20 C58 C59 C60 -0.7(9)
S19 C58 C59 C57 -1.7(9)
S20 C58 C59 C57 179.2(6)
C56 C57 C59 C58 1.1(10)
Si6 C57 C59 C58 177.5(6)
C56 C57 C59 C60 -179.1(9)
Si6 C57 C59 C60 -2.6(15)
C58 C59 C60 C61 -0.3(10)
C57 C59 C60 C61 179.8(9)
C58 C59 C60 C62 -179.3(10)
C57 C59 C60 C62 0.9(19)
C59 C60 C61 S21 -179.9(6)
C62 C60 C61 S21 -0.7(10)
C59 C60 C61 S20 1.2(10)
C62 C60 C61 S20 -179.6(6)
C63 S21 C61 C60 0.6(7)
C63 S21 C61 S20 179.2(7)
C58 S20 C61 C60 -1.3(7)
C58 S20 C61 S21 -180.0(7)
C61 C60 C62 C63 0.5(12)
C59 C60 C62 C63 179.4(10)
C60 C62 C63 S21 0.0(10)
C60 C62 C63 Si7 -178.4(7)
C61 S21 C63 C62 -0.3(7)
C61 S21 C63 Si7 178.2(6)
C66 Si7 C63 C62 -178.0(10)
C65 Si7 C63 C62 -58.6(11)
C64 Si7 C63 C62 57.2(11)
C66 Si7 C63 S21 3.8(10)
C65 Si7 C63 S21 123.3(7)
C64 Si7 C63 S21 -120.9(8)
C73 S22 C70 C71 0.0(8)
C73 S22 C70 Si9 -176.7(6)
C67 Si9 C70 C71 44.8(10)
C68 Si9 C70 C71 162.7(9)
C69 Si9 C70 C71 -73.2(11)
C67 Si9 C70 S22 -139.1(7)
C68 Si9 C70 S22 -21.2(8)
C69 Si9 C70 S22 102.9(8)
S22 C70 C71 C72 0.0(10)
Si9 C70 C71 C72 176.5(7)
C70 C71 C72 C73 -0.1(12)
C70 C71 C72 C74 178.5(10)
C71 C72 C73 S22 0.1(11)
C74 C72 C73 S22 -178.9(6)
C71 C72 C73 S23 178.8(7)
C74 C72 C73 S23 -0.2(11)
C70 S22 C73 C72 -0.1(8)
C70 S22 C73 S23 -178.5(8)
C75 S23 C73 C72 -0.4(9)
C75 S23 C73 S22 178.0(9)
C73 C72 C74 C75 0.8(11)
C71 C72 C74 C75 -177.8(10)
C73 C72 C74 C76 176.5(10)
C71 C72 C74 C76 -2.1(19)
C72 C74 C75 S23 -1.2(11)
C76 C74 C75 S23 -178.0(6)
C72 C74 C75 S24 178.1(6)
C76 C74 C75 S24 1.2(11)
C73 S23 C75 C74 0.9(9)
C73 S23 C75 S24 -178.2(8)
C77 S24 C75 C74 -1.3(8)
C77 S24 C75 S23 177.9(8)
C75 C74 C76 C77 -0.5(11)
C72 C74 C76 C77 -176.1(10)
C75 C74 C76 Si6 -175.6(7)
C72 C74 C76 Si6 8.8(15)
C57 Si6 C76 C77 121.8(7)
C78 Si6 C76 C77 -0.9(8)
C54 Si6 C76 C77 -123.0(7)
C57 Si6 C76 C74 -63.8(8)
C78 Si6 C76 C74 173.5(7)
C54 Si6 C76 C74 51.4(8)
C74 C76 C77 S24 -0.5(9)
Si6 C76 C77 S24 174.7(4)
C74 C76 C77 S25 178.1(7)
Si6 C76 C77 S25 -6.6(12)
C75 S24 C77 C76 1.0(7)
C75 S24 C77 S25 -177.9(5)
C79 S25 C77 C76 5.2(9)
C79 S25 C77 S24 -176.1(4)
C76 Si6 C78 C79 10.3(7)
C57 Si6 C78 C79 -110.5(7)
C54 Si6 C78 C79 130.7(6)
C76 Si6 C78 C80 -179.0(7)
C57 Si6 C78 C80 60.2(8)
C54 Si6 C78 C80 -58.6(8)
C80 C78 C79 S25 173.4(7)
Si6 C78 C79 S25 -14.2(11)
C80 C78 C79 S26 -2.4(8)
Si6 C78 C79 S26 170.0(4)
C77 S25 C79 C78 6.4(9)
C77 S25 C79 S26 -177.7(4)
C81 S26 C79 C78 2.2(7)
C81 S26 C79 S25 -174.5(5)
C79 C78 C80 C81 1.3(10)
Si6 C78 C80 C81 -170.4(6)
C79 C78 C80 C83 -171.7(9)
Si6 C78 C80 C83 16.5(14)
C83 C80 C81 S26 175.3(6)
C78 C80 C81 S26 0.3(10)
C83 C80 C81 S27 -2.2(10)
C78 C80 C81 S27 -177.2(6)
C79 S26 C81 C80 -1.3(7)
C79 S26 C81 S27 175.7(7)
C82 S27 C81 C80 1.9(8)
C82 S27 C81 S26 -175.0(7)
C85 S28 C82 C83 -0.3(8)
C85 S28 C82 S27 -176.5(8)
C81 S27 C82 C83 -1.2(8)
C81 S27 C82 S28 175.0(8)
S28 C82 C83 C80 -176.6(6)
S27 C82 C83 C80 0.2(11)
S28 C82 C83 C84 0.3(10)
S27 C82 C83 C84 177.1(6)
C81 C80 C83 C82 1.2(11)
C78 C80 C83 C82 174.4(9)
C81 C80 C83 C84 -174.3(10)
C78 C80 C83 C84 -1.1(19)
C82 C83 C84 C85 0.0(11)
C80 C83 C84 C85 175.5(10)
C83 C84 C85 S28 -0.2(10)
C83 C84 C85 Si8 -178.7(7)
C82 S28 C85 C84 0.3(8)
C82 S28 C85 Si8 179.1(6)
C87 Si8 C85 C84 4.0(12)
C88 Si8 C85 C84 -119.5(10)
C86 Si8 C85 C84 125.8(11)
C87 Si8 C85 S28 -174.4(6)
C88 Si8 C85 S28 62.2(7)
C86 Si8 C85 S28 -52.6(8)
Cl7 Cl8 C91 Cl9 80(3)
Cl8 Cl7 C91 Cl9 -107.3(19)
